data_2234549
loop_
_publ_author_name
'Novina, J. Josephine'
'Vasuki, G.'
'Kumar, Sushil'
'Thomas, K. R. Justin'

_publ_section_title
;
 2,3,6,7-Tetrabromo-9-butyl-9<i>H</i>-carbazole
;
_journal_coeditor_code BX2400
_journal_issue 5
_journal_name_full 'Acta Crystallographica Section E'
_journal_page_first o1339
_journal_paper_doi 10.1107/S1600536812013761
_journal_volume 68
_journal_year 2012
_chemical_formula_iupac 'C16 H13 Br4 N'
_chemical_formula_moiety 'C16 H13 Br4 N'
_chemical_formula_sum 'C16 H13 Br4 N'
_chemical_formula_weight 538.91
_chemical_name_systematic
;
2,3,6,7-Tetrabromo-9-butyl-9<i>H</i>-carbazole
;
_space_group_IT_number 2
_space_group_name_Hall '-P 1'
_symmetry_cell_setting triclinic
_symmetry_space_group_name_Hall '-P 1'
_symmetry_space_group_name_H-M 'P -1'
_atom_sites_solution_hydrogens geom
_atom_sites_solution_primary direct
_atom_sites_solution_secondary difmap
_audit_creation_method SHELXL-97
_cell_angle_alpha 87.225(2)
_cell_angle_beta 72.014(2)
_cell_angle_gamma 67.673(2)
_cell_formula_units_Z 2
_cell_length_a 8.7127(4)
_cell_length_b 9.5712(4)
_cell_length_c 11.3379(5)
_cell_measurement_reflns_used 3816
_cell_measurement_temperature 293(2)
_cell_measurement_theta_max 27.50
_cell_measurement_theta_min 2.31
_cell_volume 829.30(7)
_computing_cell_refinement 'APEX2 and SAINT (Bruker, 2004)'
_computing_data_collection 'APEX2 (Bruker, 2004)'
_computing_data_reduction 'SAINT and XPREP (Bruker, 2004)'
_computing_molecular_graphics 'ORTEP-3 (Farrugia, 1997) and Mercury (Macrae <i>et al.</i>, 2008)'
_computing_publication_material 'PLATON (Spek, 2009)'
_computing_structure_refinement 'SHELXL97 (Sheldrick, 2008)'
_computing_structure_solution 'SIR92 (Altomare <i>et al.</i>, 1994)'
_diffrn_ambient_temperature 293(2)
_diffrn_measured_fraction_theta_full 0.999
_diffrn_measured_fraction_theta_max 0.999
_diffrn_measurement_device_type 'Bruker Kappa APEXII CCD'
_diffrn_measurement_method '\w and \f scan'
_diffrn_radiation_monochromator graphite
_diffrn_radiation_source 'fine-focus sealed tube'
_diffrn_radiation_type MoK\a
_diffrn_radiation_wavelength 0.71073
_diffrn_reflns_av_R_equivalents 0.0497
_diffrn_reflns_av_sigmaI/netI 0.0461
_diffrn_reflns_limit_h_max 11
_diffrn_reflns_limit_h_min -11
_diffrn_reflns_limit_k_max 12
_diffrn_reflns_limit_k_min -12
_diffrn_reflns_limit_l_max 14
_diffrn_reflns_limit_l_min -14
_diffrn_reflns_number 18599
_diffrn_reflns_theta_full 27.50
_diffrn_reflns_theta_max 27.50
_diffrn_reflns_theta_min 2.31
_exptl_absorpt_coefficient_mu 9.698
_exptl_absorpt_correction_T_max 0.2472
_exptl_absorpt_correction_T_min 0.1589
_exptl_absorpt_correction_type multi-scan
_exptl_absorpt_process_details '(SADABS; Bruker, 2004)'
_exptl_crystal_colour colourless
_exptl_crystal_density_diffrn 2.158
_exptl_crystal_density_method 'not measured'
_exptl_crystal_description block
_exptl_crystal_F_000 512
_exptl_crystal_size_max 0.30
_exptl_crystal_size_mid 0.25
_exptl_crystal_size_min 0.20
_refine_diff_density_max 0.447
_refine_diff_density_min -1.031
_refine_ls_extinction_method none
_refine_ls_goodness_of_fit_ref 1.045
_refine_ls_hydrogen_treatment constr
_refine_ls_matrix_type full
_refine_ls_number_parameters 190
_refine_ls_number_reflns 3816
_refine_ls_number_restraints 0
_refine_ls_restrained_S_all 1.045
_refine_ls_R_factor_all 0.0643
_refine_ls_R_factor_gt 0.0378
_refine_ls_shift/su_max 0.000
_refine_ls_shift/su_mean 0.000
_refine_ls_structure_factor_coef Fsqd
_refine_ls_weighting_details 'calc w=1/[\s^2^(Fo^2^)+(0.0467P)^2^+0.1503P] where P=(Fo^2^+2Fc^2^)/3'
_refine_ls_weighting_scheme calc
_refine_ls_wR_factor_gt 0.0842
_refine_ls_wR_factor_ref 0.0924
_reflns_number_gt 2739
_reflns_number_total 3816
_reflns_threshold_expression I>2sigma(I)
_cod_data_source_file bx2400.cif
_cod_data_source_block I
_cod_original_cell_volume 829.30(6)
_cod_database_code 2234549
_cod_database_fobs_code 2234549

loop_
_symmetry_equiv_pos_as_xyz
'x, y, z'
'-x, -y, -z'

loop_
_atom_site_type_symbol
_atom_site_label
_atom_site_fract_x
_atom_site_fract_y
_atom_site_fract_z
_atom_site_U_iso_or_equiv
_atom_site_adp_type
_atom_site_calc_flag
_atom_site_refinement_flags
_atom_site_occupancy
_atom_site_symmetry_multiplicity
C C11 -0.0404(4) 0.8421(4) -0.2274(3) 0.0339(8) Uani d . 1 1
C C13 0.2397(4) 0.2502(4) -0.2560(3) 0.0367(9) Uani d . 1 1
H H13A 0.1541 0.2705 -0.2992 0.044 Uiso calc R 1 1
H H13B 0.2257 0.1748 -0.1979 0.044 Uiso calc R 1 1
C C14 0.4196(5) 0.1866(4) -0.3490(3) 0.0399(9) Uani d . 1 1
H H14A 0.4358 0.0914 -0.3874 0.048 Uiso calc R 1 1
H H14B 0.5046 0.1647 -0.3051 0.048 Uiso calc R 1 1
C C15 0.4566(5) 0.2883(4) -0.4502(4) 0.0399(9) Uani d . 1 1
H H15A 0.3721 0.3101 -0.4946 0.048 Uiso calc R 1 1
H H15B 0.4406 0.3836 -0.4121 0.048 Uiso calc R 1 1
C C16 0.6373(6) 0.2225(5) -0.5420(4) 0.0609(12) Uani d . 1 1
H H16A 0.6519 0.2930 -0.6034 0.091 Uiso calc R 1 1
H H16B 0.6535 0.1295 -0.5819 0.091 Uiso calc R 1 1
H H16C 0.7221 0.2030 -0.4993 0.091 Uiso calc R 1 1
Br Br4 -0.14241(6) 1.05229(4) -0.23930(4) 0.05545(15) Uani d . 1 1
C C1 0.2321(4) 0.5848(4) 0.0618(3) 0.0327(8) Uani d . 1 1
H H1 0.1932 0.6854 0.0910 0.039 Uiso calc R 1 1
C C2 0.3235(4) 0.4702(4) 0.1212(3) 0.0335(8) Uani d . 1 1
C C3 0.3859(4) 0.3180(4) 0.0743(3) 0.0352(8) Uani d . 1 1
C C4 0.3534(4) 0.2801(4) -0.0269(3) 0.0322(8) Uani d . 1 1
H H4 0.3945 0.1794 -0.0565 0.039 Uiso calc R 1 1
C C5 0.2565(4) 0.3966(4) -0.0850(3) 0.0291(8) Uani d . 1 1
C C6 0.1984(4) 0.5490(4) -0.0424(3) 0.0301(8) Uani d . 1 1
C C7 0.1094(4) 0.6384(3) -0.1249(3) 0.0293(7) Uani d . 1 1
C C8 0.1159(4) 0.5363(4) -0.2117(3) 0.0296(8) Uani d . 1 1
C C9 0.0450(4) 0.5845(4) -0.3070(3) 0.0320(8) Uani d . 1 1
H H9 0.0498 0.5156 -0.3644 0.038 Uiso calc R 1 1
C C10 -0.0330(4) 0.7382(4) -0.3138(3) 0.0329(8) Uani d . 1 1
C C12 0.0301(4) 0.7926(4) -0.1317(3) 0.0341(8) Uani d . 1 1
H H12 0.0241 0.8614 -0.0735 0.041 Uiso calc R 1 1
N N 0.2045(4) 0.3899(3) -0.1862(3) 0.0329(7) Uani d . 1 1
Br Br1 0.35722(6) 0.52290(5) 0.26623(4) 0.05058(14) Uani d . 1 1
Br Br2 -0.11763(6) 0.80537(5) -0.44827(4) 0.05302(15) Uani d . 1 1
Br Br3 0.52215(6) 0.16149(5) 0.15025(4) 0.05527(15) Uani d . 1 1

loop_
_atom_site_aniso_label
_atom_site_aniso_U_11
_atom_site_aniso_U_22
_atom_site_aniso_U_33
_atom_site_aniso_U_12
_atom_site_aniso_U_13
_atom_site_aniso_U_23
C11 0.0365(19) 0.0273(17) 0.035(2) -0.0103(14) -0.0101(17) 0.0067(15)
C13 0.048(2) 0.0304(18) 0.035(2) -0.0173(16) -0.0147(18) 0.0008(16)
C14 0.051(2) 0.0328(19) 0.034(2) -0.0114(16) -0.0158(18) -0.0008(16)
C15 0.042(2) 0.045(2) 0.035(2) -0.0163(16) -0.0166(18) 0.0065(17)
C16 0.050(3) 0.080(3) 0.045(3) -0.022(2) -0.009(2) 0.005(2)
Br4 0.0757(3) 0.0309(2) 0.0614(3) -0.01020(19) -0.0373(2) 0.00839(19)
C1 0.0383(19) 0.0312(18) 0.028(2) -0.0129(15) -0.0097(16) 0.0024(15)
C2 0.0368(19) 0.043(2) 0.024(2) -0.0184(15) -0.0104(16) 0.0041(16)
C3 0.039(2) 0.0337(19) 0.033(2) -0.0146(15) -0.0119(17) 0.0107(16)
C4 0.0382(19) 0.0265(17) 0.030(2) -0.0112(14) -0.0104(16) 0.0064(15)
C5 0.0330(18) 0.0304(17) 0.024(2) -0.0150(14) -0.0054(15) 0.0014(14)
C6 0.0320(18) 0.0294(17) 0.027(2) -0.0111(13) -0.0071(15) 0.0046(14)
C7 0.0314(18) 0.0302(17) 0.025(2) -0.0108(14) -0.0083(15) 0.0050(15)
C8 0.0307(18) 0.0315(17) 0.026(2) -0.0140(14) -0.0061(15) 0.0039(15)
C9 0.0376(19) 0.0355(19) 0.025(2) -0.0147(15) -0.0113(16) 0.0007(15)
C10 0.0319(18) 0.041(2) 0.025(2) -0.0122(15) -0.0118(15) 0.0089(16)
C12 0.0388(19) 0.0325(18) 0.029(2) -0.0122(15) -0.0100(17) 0.0018(15)
N 0.0401(16) 0.0292(15) 0.0285(18) -0.0110(12) -0.0124(14) 0.0014(12)
Br1 0.0693(3) 0.0567(3) 0.0358(3) -0.0256(2) -0.0287(2) 0.00626(19)
Br2 0.0665(3) 0.0530(3) 0.0447(3) -0.0154(2) -0.0350(2) 0.0109(2)
Br3 0.0703(3) 0.0449(2) 0.0528(3) -0.0126(2) -0.0362(2) 0.0171(2)

loop_
_atom_type_symbol
_atom_type_description
_atom_type_scat_dispersion_real
_atom_type_scat_dispersion_imag
_atom_type_scat_source
C C 0.0033 0.0016 'International Tables Vol C Tables 4.2.6.8 and 6.1.1.4'
H H 0.0000 0.0000 'International Tables Vol C Tables 4.2.6.8 and 6.1.1.4'
N N 0.0061 0.0033 'International Tables Vol C Tables 4.2.6.8 and 6.1.1.4'
Br Br -0.2901 2.4595 'International Tables Vol C Tables 4.2.6.8 and 6.1.1.4'

loop_
_geom_angle_atom_site_label_1
_geom_angle_atom_site_label_2
_geom_angle_atom_site_label_3
_geom_angle
C12 C11 C10 120.7(3)
C12 C11 Br4 118.2(3)
C10 C11 Br4 121.1(3)
N C13 C14 113.3(3)
N C13 H13A 108.9
C14 C13 H13A 108.9
N C13 H13B 108.9
C14 C13 H13B 108.9
H13A C13 H13B 107.7
C13 C14 C15 114.9(3)
C13 C14 H14A 108.6
C15 C14 H14A 108.6
C13 C14 H14B 108.6
C15 C14 H14B 108.6
H14A C14 H14B 107.5
C16 C15 C14 113.9(3)
C16 C15 H15A 108.8
C14 C15 H15A 108.8
C16 C15 H15B 108.8
C14 C15 H15B 108.8
H15A C15 H15B 107.7
C15 C16 H16A 109.5
C15 C16 H16B 109.5
H16A C16 H16B 109.5
C15 C16 H16C 109.5
H16A C16 H16C 109.5
H16B C16 H16C 109.5
C2 C1 C6 119.4(3)
C2 C1 H1 120.3
C6 C1 H1 120.3
C1 C2 C3 119.9(3)
C1 C2 Br1 118.0(3)
C3 C2 Br1 122.0(3)
C4 C3 C2 121.8(3)
C4 C3 Br3 118.2(3)
C2 C3 Br3 120.0(3)
C3 C4 C5 118.1(3)
C3 C4 H4 121.0
C5 C4 H4 121.0
N C5 C4 129.9(3)
N C5 C6 109.0(3)
C4 C5 C6 121.0(3)
C1 C6 C5 119.8(3)
C1 C6 C7 133.6(3)
C5 C6 C7 106.6(3)
C12 C7 C8 120.4(3)
C12 C7 C6 133.1(3)
C8 C7 C6 106.5(3)
C9 C8 N 129.0(3)
C9 C8 C7 121.8(3)
N C8 C7 109.2(3)
C10 C9 C8 117.6(3)
C10 C9 H9 121.2
C8 C9 H9 121.2
C9 C10 C11 121.3(3)
C9 C10 Br2 118.1(3)
C11 C10 Br2 120.6(3)
C7 C12 C11 118.2(3)
C7 C12 H12 120.9
C11 C12 H12 120.9
C5 N C8 108.6(3)
C5 N C13 125.1(3)
C8 N C13 126.2(3)

loop_
_geom_bond_atom_site_label_1
_geom_bond_atom_site_label_2
_geom_bond_distance
C11 C12 1.386(5)
C11 C10 1.400(5)
C11 Br4 1.883(3)
C13 N 1.466(4)
C13 C14 1.502(5)
C13 H13A 0.9700
C13 H13B 0.9700
C14 C15 1.507(5)
C14 H14A 0.9700
C14 H14B 0.9700
C15 C16 1.502(5)
C15 H15A 0.9700
C15 H15B 0.9700
C16 H16A 0.9600
C16 H16B 0.9600
C16 H16C 0.9600
C1 C2 1.374(5)
C1 C6 1.389(5)
C1 H1 0.9300
C2 C3 1.413(5)
C2 Br1 1.880(4)
C3 C4 1.359(5)
C3 Br3 1.884(3)
C4 C5 1.396(5)
C4 H4 0.9300
C5 N 1.370(4)
C5 C6 1.405(4)
C6 C7 1.440(5)
C7 C12 1.382(5)
C7 C8 1.394(5)
C8 C9 1.381(5)
C8 N 1.386(4)
C9 C10 1.376(5)
C9 H9 0.9300
C10 Br2 1.876(4)
C12 H12 0.9300

loop_
_geom_torsion_atom_site_label_1
_geom_torsion_atom_site_label_2
_geom_torsion_atom_site_label_3
_geom_torsion_atom_site_label_4
_geom_torsion
N C13 C14 C15 -62.0(4)
C13 C14 C15 C16 179.9(3)
C6 C1 C2 C3 1.6(5)
C6 C1 C2 Br1 -177.2(2)
C1 C2 C3 C4 -2.2(5)
Br1 C2 C3 C4 176.5(3)
C1 C2 C3 Br3 176.5(3)
Br1 C2 C3 Br3 -4.7(4)
C2 C3 C4 C5 0.5(5)
Br3 C3 C4 C5 -178.3(2)
C3 C4 C5 N -179.3(3)
C3 C4 C5 C6 1.7(5)
C2 C1 C6 C5 0.6(5)
C2 C1 C6 C7 -179.7(4)
N C5 C6 C1 178.6(3)
C4 C5 C6 C1 -2.3(5)
N C5 C6 C7 -1.2(4)
C4 C5 C6 C7 177.9(3)
C1 C6 C7 C12 2.2(7)
C5 C6 C7 C12 -178.0(4)
C1 C6 C7 C8 -178.9(4)
C5 C6 C7 C8 0.8(4)
C12 C7 C8 C9 0.3(5)
C6 C7 C8 C9 -178.7(3)
C12 C7 C8 N 178.9(3)
C6 C7 C8 N -0.2(4)
N C8 C9 C10 -178.2(3)
C7 C8 C9 C10 0.1(5)
C8 C9 C10 C11 0.0(5)
C8 C9 C10 Br2 176.4(3)
C12 C11 C10 C9 -0.4(5)
Br4 C11 C10 C9 178.5(3)
C12 C11 C10 Br2 -176.7(3)
Br4 C11 C10 Br2 2.3(4)
C8 C7 C12 C11 -0.7(5)
C6 C7 C12 C11 178.0(4)
C10 C11 C12 C7 0.8(5)
Br4 C11 C12 C7 -178.2(2)
C4 C5 N C8 -177.9(3)
C6 C5 N C8 1.1(4)
C4 C5 N C13 1.3(6)
C6 C5 N C13 -179.6(3)
C9 C8 N C5 177.8(3)
C7 C8 N C5 -0.6(4)
C9 C8 N C13 -1.4(6)
C7 C8 N C13 -179.8(3)
C14 C13 N C5 -81.3(4)
C14 C13 N C8 97.8(4)

loop_
_cod_related_entry_id
_cod_related_entry_database
_cod_related_entry_code
1 ChemSpider 30657672
